data_4063571
loop_
_publ_author_name
'Sazama, Graham T.'
'Betley, Theodore A.'

_publ_contact_author_address
;Department of Chemistry and Chemical Biology
Harvard University
Mallinckrodt 306E
12 Oxford Street
Cambridge, MA 02139
;
_publ_contact_author_email betley@chemistry.harvard.edu
_publ_contact_author_name 'Theodore A. Betley'
_publ_contact_author_phone 617-496-9944
_publ_section_title
;
 Reductive Coupling of CO Templated by Iron Bound to the
 Tris(pyrrolide)ethane Scaffold
;
_journal_issue 16
_journal_name_full Organometallics
_journal_page_first 4315
_journal_paper_doi 10.1021/om2003859
_journal_volume 30
_journal_year 2011
_chemical_formula_sum 'C61 H82 Fe Li N3 O5'
_chemical_formula_weight 1000.09
_chemical_name_common '[(tpe)Fe(THF)][Li(THF)4]'
_chemical_name_systematic
; 
 ? 
;
_space_group_IT_number 14
_symmetry_space_group_name_Hall '-P 2ybc'
_symmetry_space_group_name_H-M 'P 1 21/c 1'
_atom_sites_solution_hydrogens geom
_atom_sites_solution_primary direct
_atom_sites_solution_secondary difmap
_audit_creation_method SHELXL-97
_cell_angle_alpha 90.00
_cell_angle_beta 94.945(8)
_cell_angle_gamma 90.00
_cell_formula_units_Z 4
_cell_length_a 13.875(5)
_cell_length_b 24.856(9)
_cell_length_c 15.973(6)
_cell_measurement_temperature 100(2)
_cell_volume 5488(3)
_computing_structure_refinement 'SHELXL-97 (Sheldrick, 2008)'
_computing_structure_solution 'SHELXS-97 (Sheldrick, 2008)'
_diffrn_ambient_temperature 100(2)
_diffrn_measured_fraction_theta_full 0.993
_diffrn_measured_fraction_theta_max 0.993
_diffrn_radiation_monochromator graphite
_diffrn_radiation_source 'fine-focus sealed tube'
_diffrn_radiation_type MoK\a
_diffrn_radiation_wavelength 0.71073
_diffrn_reflns_av_R_equivalents 0.0505
_diffrn_reflns_av_sigmaI/netI 0.0440
_diffrn_reflns_limit_h_max 16
_diffrn_reflns_limit_h_min -16
_diffrn_reflns_limit_k_max 30
_diffrn_reflns_limit_k_min -30
_diffrn_reflns_limit_l_max 19
_diffrn_reflns_limit_l_min -19
_diffrn_reflns_number 44693
_diffrn_reflns_theta_full 25.73
_diffrn_reflns_theta_max 25.73
_diffrn_reflns_theta_min 1.47
_exptl_absorpt_coefficient_mu 0.326
_exptl_absorpt_correction_T_max 0.9871
_exptl_absorpt_correction_T_min 0.9274
_exptl_absorpt_correction_type multi-scan
_exptl_absorpt_process_details 'SADABS (Bruker AXS, 2004)'
_exptl_crystal_density_diffrn 1.210
_exptl_crystal_density_meas ?
_exptl_crystal_density_method 'not measured'
_exptl_crystal_F_000 2152
_exptl_crystal_size_max 0.23
_exptl_crystal_size_mid 0.11
_exptl_crystal_size_min 0.04
_refine_diff_density_max 0.740
_refine_diff_density_min -0.307
_refine_diff_density_rms 0.070
_refine_ls_extinction_method none
_refine_ls_goodness_of_fit_ref 1.107
_refine_ls_hydrogen_treatment constr
_refine_ls_matrix_type full
_refine_ls_number_parameters 660
_refine_ls_number_reflns 10403
_refine_ls_number_restraints 0
_refine_ls_restrained_S_all 1.107
_refine_ls_R_factor_all 0.0838
_refine_ls_R_factor_gt 0.0630
_refine_ls_shift/su_max 0.000
_refine_ls_shift/su_mean 0.000
_refine_ls_structure_factor_coef Fsqd
_refine_ls_weighting_details 'calc w=1/[\s^2^(Fo^2^)+(0.0402P)^2^+12.9222P] where P=(Fo^2^+2Fc^2^)/3'
_refine_ls_weighting_scheme calc
_refine_ls_wR_factor_gt 0.1508
_refine_ls_wR_factor_ref 0.1612
_reflns_number_gt 8054
_reflns_number_total 10403
_reflns_threshold_expression >2sigma(I)
_cod_data_source_file om2003859_si_002.cif
_cod_data_source_block gts011
_cod_depositor_comments
;
The following automatic conversions were performed:

'_exptl_crystal_density_meas' value 'not measured' was changed to '?'
- the value is perceived as not measured.

Automatic conversion script
Id: cif_fix_values 3008 2015-01-20 13:52:24Z robertas 
;
_cod_original_sg_symbol_H-M P21/c
_cod_database_code 4063571

loop_
_symmetry_equiv_pos_as_xyz
'x, y, z'
'-x, y+1/2, -z+1/2'
'-x, -y, -z'
'x, -y-1/2, z-1/2'

loop_
_atom_site_label
_atom_site_type_symbol
_atom_site_fract_x
_atom_site_fract_y
_atom_site_fract_z
_atom_site_U_iso_or_equiv
_atom_site_adp_type
_atom_site_occupancy
_atom_site_symmetry_multiplicity
_atom_site_calc_flag
_atom_site_refinement_flags
_atom_site_disorder_assembly
_atom_site_disorder_group
Fe1 Fe 0.24813(3) 0.158201(19) 0.23947(3) 0.02187(13) Uani 1 1 d . . .
C1 C 0.2440(3) 0.05040(14) 0.4610(2) 0.0289(8) Uani 1 1 d . . .
H1A H 0.1875 0.0280 0.4543 0.043 Uiso 1 1 calc R . .
H1C H 0.2424 0.0716 0.5112 0.043 Uiso 1 1 calc R . .
H1B H 0.3009 0.0282 0.4654 0.043 Uiso 1 1 calc R . .
C2 C 0.2462(2) 0.08772(14) 0.3850(2) 0.0247(7) Uani 1 1 d . . .
N1 N 0.13884(19) 0.16032(11) 0.31640(16) 0.0233(6) Uani 1 1 d . . .
C10 C 0.1541(2) 0.12266(13) 0.3788(2) 0.0235(7) Uani 1 1 d . . .
C11 C 0.0791(2) 0.12499(14) 0.4309(2) 0.0271(8) Uani 1 1 d . . .
H11 H 0.0717 0.1034 0.4774 0.033 Uiso 1 1 calc R . .
C12 C 0.0167(3) 0.16602(15) 0.4000(2) 0.0298(8) Uani 1 1 d . . .
H12 H -0.0396 0.1771 0.4226 0.036 Uiso 1 1 calc R . .
C13 C 0.0545(2) 0.18708(14) 0.3294(2) 0.0254(7) Uani 1 1 d . . .
C14 C 0.0175(2) 0.23292(14) 0.2757(2) 0.0249(7) Uani 1 1 d . . .
C15 C 0.0006(3) 0.28340(15) 0.3129(2) 0.0285(8) Uani 1 1 d . . .
C16 C -0.0369(3) 0.32584(15) 0.2617(2) 0.0295(8) Uani 1 1 d . . .
H16 H -0.0490 0.3586 0.2868 0.035 Uiso 1 1 calc R . .
C17 C -0.0568(3) 0.32100(15) 0.1751(2) 0.0292(8) Uani 1 1 d . . .
C18 C -0.0377(3) 0.27137(15) 0.1398(2) 0.0297(8) Uani 1 1 d . . .
H18 H -0.0499 0.2671 0.0820 0.036 Uiso 1 1 calc R . .
C19 C -0.0013(2) 0.22783(14) 0.1874(2) 0.0263(7) Uani 1 1 d . . .
C151 C 0.0232(3) 0.29392(16) 0.4051(2) 0.0416(10) Uani 1 1 d . . .
H15C H 0.0175 0.3317 0.4159 0.062 Uiso 1 1 calc R . .
H15A H 0.0880 0.2823 0.4218 0.062 Uiso 1 1 calc R . .
H15B H -0.0214 0.2744 0.4364 0.062 Uiso 1 1 calc R . .
C171 C -0.0970(3) 0.36748(16) 0.1223(2) 0.0367(9) Uani 1 1 d . . .
H17B H -0.0575 0.3734 0.0767 0.055 Uiso 1 1 calc R . .
H17C H -0.0972 0.3993 0.1563 0.055 Uiso 1 1 calc R . .
H17A H -0.1620 0.3593 0.1003 0.055 Uiso 1 1 calc R . .
C191 C 0.0137(3) 0.17507(15) 0.1440(2) 0.0346(9) Uani 1 1 d . . .
H19A H -0.0286 0.1731 0.0932 0.052 Uiso 1 1 calc R . .
H19B H -0.0003 0.1459 0.1805 0.052 Uiso 1 1 calc R . .
H19C H 0.0797 0.1725 0.1305 0.052 Uiso 1 1 calc R . .
N2 N 0.35356(19) 0.16097(11) 0.33556(16) 0.0226(6) Uani 1 1 d . . .
C20 C 0.3356(2) 0.12431(13) 0.3971(2) 0.0234(7) Uani 1 1 d . . .
C21 C 0.4045(2) 0.12935(14) 0.4643(2) 0.0262(7) Uani 1 1 d . . .
H21 H 0.4086 0.1091 0.5134 0.031 Uiso 1 1 calc R . .
C22 C 0.4676(3) 0.17112(14) 0.4443(2) 0.0278(8) Uani 1 1 d . . .
H22 H 0.5207 0.1838 0.4780 0.033 Uiso 1 1 calc R . .
C23 C 0.4351(2) 0.18979(14) 0.3645(2) 0.0239(7) Uani 1 1 d . . .
C24 C 0.4757(2) 0.23303(14) 0.3140(2) 0.0248(7) Uani 1 1 d . . .
C25 C 0.4927(2) 0.28473(15) 0.3478(2) 0.0293(8) Uani 1 1 d . . .
C26 C 0.5351(3) 0.32444(15) 0.3008(2) 0.0323(8) Uani 1 1 d . . .
H26 H 0.5465 0.3582 0.3245 0.039 Uiso 1 1 calc R . .
C27 C 0.5608(3) 0.31507(16) 0.2199(2) 0.0331(8) Uani 1 1 d . . .
C28 C 0.5412(3) 0.26439(15) 0.1864(2) 0.0300(8) Uani 1 1 d . . .
H28 H 0.5561 0.2575 0.1317 0.036 Uiso 1 1 calc R . .
C29 C 0.5000(2) 0.22325(14) 0.2308(2) 0.0258(7) Uani 1 1 d . . .
C251 C 0.4673(3) 0.29879(16) 0.4348(2) 0.0399(10) Uani 1 1 d . . .
H25A H 0.4036 0.2857 0.4426 0.060 Uiso 1 1 calc R . .
H25C H 0.4689 0.3371 0.4418 0.060 Uiso 1 1 calc R . .
H25B H 0.5132 0.2825 0.4755 0.060 Uiso 1 1 calc R . .
C271 C 0.6125(3) 0.35656(17) 0.1715(3) 0.0462(11) Uani 1 1 d . . .
H27C H 0.6207 0.3889 0.2042 0.069 Uiso 1 1 calc R . .
H27A H 0.5749 0.3643 0.1195 0.069 Uiso 1 1 calc R . .
H27B H 0.6747 0.3429 0.1599 0.069 Uiso 1 1 calc R . .
C291 C 0.4884(3) 0.16843(14) 0.1903(2) 0.0306(8) Uani 1 1 d . . .
H29B H 0.5202 0.1680 0.1392 0.046 Uiso 1 1 calc R . .
H29A H 0.4209 0.1608 0.1778 0.046 Uiso 1 1 calc R . .
H29C H 0.5168 0.1416 0.2280 0.046 Uiso 1 1 calc R . .
N3 N 0.2492(2) 0.07788(11) 0.22777(17) 0.0247(6) Uani 1 1 d . . .
C30 C 0.2509(2) 0.05322(14) 0.3057(2) 0.0243(7) Uani 1 1 d . . .
C31 C 0.2570(3) -0.00151(15) 0.2970(2) 0.0319(8) Uani 1 1 d . . .
H31 H 0.2594 -0.0269 0.3398 0.038 Uiso 1 1 calc R . .
C32 C 0.2590(3) -0.01172(16) 0.2096(2) 0.0406(10) Uani 1 1 d . . .
H32 H 0.2629 -0.0452 0.1843 0.049 Uiso 1 1 calc R . .
C33 C 0.2539(3) 0.03734(15) 0.1695(2) 0.0331(9) Uani 1 1 d . . .
C34 C 0.2458(3) 0.05095(14) 0.0780(2) 0.0286(8) Uani 1 1 d . . .
C35 C 0.3272(3) 0.06007(14) 0.0343(2) 0.0307(8) Uani 1 1 d . . .
C36 C 0.3152(3) 0.07714(14) -0.0497(2) 0.0312(8) Uani 1 1 d . . .
H36 H 0.3697 0.0835 -0.0782 0.037 Uiso 1 1 calc R . .
C37 C 0.2247(3) 0.08476(14) -0.0916(2) 0.0319(8) Uani 1 1 d . . .
C38 C 0.1437(3) 0.07270(15) -0.0485(2) 0.0329(8) Uani 1 1 d . . .
H38 H 0.0822 0.0757 -0.0764 0.039 Uiso 1 1 calc R . .
C39 C 0.1530(3) 0.05623(14) 0.0355(2) 0.0311(8) Uani 1 1 d . . .
C351 C 0.4285(3) 0.05064(17) 0.0750(2) 0.0395(9) Uani 1 1 d . . .
H35C H 0.4736 0.0720 0.0471 0.059 Uiso 1 1 calc R . .
H35A H 0.4448 0.0133 0.0705 0.059 Uiso 1 1 calc R . .
H35B H 0.4312 0.0607 0.1332 0.059 Uiso 1 1 calc R . .
C371 C 0.2125(3) 0.10572(17) -0.1808(2) 0.0433(10) Uani 1 1 d . . .
H37C H 0.2737 0.1184 -0.1968 0.065 Uiso 1 1 calc R . .
H37B H 0.1668 0.1348 -0.1844 0.065 Uiso 1 1 calc R . .
H37A H 0.1894 0.0773 -0.2180 0.065 Uiso 1 1 calc R . .
C391 C 0.0641(3) 0.04350(17) 0.0799(2) 0.0399(10) Uani 1 1 d . . .
H39C H 0.0699 0.0596 0.1347 0.060 Uiso 1 1 calc R . .
H39A H 0.0578 0.0052 0.0852 0.060 Uiso 1 1 calc R . .
H39B H 0.0079 0.0576 0.0480 0.060 Uiso 1 1 calc R . .
O1 O 0.25043(18) 0.22318(10) 0.16340(14) 0.0291(6) Uani 1 1 d . . .
C41 C 0.2470(3) 0.27862(14) 0.1940(2) 0.0330(8) Uani 1 1 d . . .
H41B H 0.2986 0.2850 0.2378 0.040 Uiso 1 1 calc R . .
H41A H 0.1856 0.2857 0.2166 0.040 Uiso 1 1 calc R . .
C42 C 0.2590(5) 0.3138(2) 0.1199(3) 0.0648(15) Uani 1 1 d . . .
H42B H 0.3250 0.3267 0.1206 0.078 Uiso 1 1 calc R . .
H42A H 0.2157 0.3444 0.1195 0.078 Uiso 1 1 calc R . .
C43 C 0.2340(4) 0.27824(17) 0.0442(3) 0.0473(11) Uani 1 1 d . . .
H43A H 0.1654 0.2799 0.0265 0.057 Uiso 1 1 calc R . .
H43B H 0.2702 0.2888 -0.0025 0.057 Uiso 1 1 calc R . .
C44 C 0.2621(4) 0.22354(18) 0.0742(2) 0.0501(12) Uani 1 1 d . . .
H44A H 0.2208 0.1966 0.0454 0.060 Uiso 1 1 calc R . .
H44B H 0.3287 0.2160 0.0641 0.060 Uiso 1 1 calc R . .
Li1 Li 0.2874(5) -0.0908(3) 0.7441(4) 0.0376(15) Uani 1 1 d . . .
O2 O 0.1726(2) -0.04743(12) 0.70942(17) 0.0462(8) Uani 1 1 d . . .
C2A C 0.0804(3) -0.05163(19) 0.7440(3) 0.0470(11) Uani 1 1 d . . .
H2AB H 0.0888 -0.0515 0.8050 0.056 Uiso 1 1 calc R . .
H2AA H 0.0477 -0.0846 0.7255 0.056 Uiso 1 1 calc R . .
C2B C 0.0235(3) -0.0034(2) 0.7122(3) 0.0485(11) Uani 1 1 d . . .
H2BB H 0.0315 0.0263 0.7516 0.058 Uiso 1 1 calc R . .
H2BA H -0.0448 -0.0119 0.7023 0.058 Uiso 1 1 calc R . .
C2C C 0.0672(4) 0.0099(2) 0.6298(3) 0.0586(13) Uani 1 1 d . . .
H2CA H 0.0200 0.0044 0.5822 0.070 Uiso 1 1 calc R . .
H2CB H 0.0888 0.0470 0.6297 0.070 Uiso 1 1 calc R . .
C2D C 0.1485(4) -0.0266(2) 0.6260(3) 0.0658(16) Uani 1 1 d . . .
H2DA H 0.1313 -0.0558 0.5873 0.079 Uiso 1 1 calc R . .
H2DB H 0.2035 -0.0076 0.6066 0.079 Uiso 1 1 calc R . .
O3 O 0.2743(2) -0.10627(10) 0.86283(16) 0.0368(6) Uani 1 1 d . A .
C3A C 0.2567(3) -0.15393(17) 0.9108(3) 0.0441(10) Uani 1 1 d . A .
H3AB H 0.3117 -0.1781 0.9123 0.053 Uiso 1 1 calc R . .
H3AA H 0.1998 -0.1728 0.8864 0.053 Uiso 1 1 calc R . .
C3B C 0.2413(4) -0.1342(2) 0.9982(3) 0.0648(15) Uani 1 1 d . . .
H3BB H 0.2595 -0.1613 1.0403 0.078 Uiso 0.748(12) 1 calc PR A 1
H3BA H 0.1745 -0.1237 1.0026 0.078 Uiso 0.748(12) 1 calc PR A 1
H3BC H 0.1907 -0.1551 1.0213 0.078 Uiso 0.252(12) 1 calc PR A 2
H3BD H 0.3003 -0.1384 1.0348 0.078 Uiso 0.252(12) 1 calc PR A 2
C3C C 0.3090(6) -0.0857(2) 1.0066(4) 0.052(2) Uani 0.748(12) 1 d P A 1
H3CB H 0.2912 -0.0610 1.0496 0.062 Uiso 0.748(12) 1 calc PR A 1
H3CA H 0.3759 -0.0966 1.0187 0.062 Uiso 0.748(12) 1 calc PR A 1
C3CX C 0.216(2) -0.0823(7) 0.9935(12) 0.058(8) Uani 0.252(12) 1 d P A 2
H3CD H 0.2296 -0.0640 1.0467 0.069 Uiso 0.252(12) 1 calc PR A 2
H3CC H 0.1483 -0.0777 0.9740 0.069 Uiso 0.252(12) 1 calc PR A 2
C3D C 0.2916(4) -0.06157(17) 0.9196(3) 0.0499(12) Uani 1 1 d . . .
H3DA H 0.2359 -0.0378 0.9167 0.060 Uiso 0.748(12) 1 calc PR A 1
H3DB H 0.3476 -0.0412 0.9057 0.060 Uiso 0.748(12) 1 calc PR A 1
H3DC H 0.2715 -0.0275 0.8940 0.060 Uiso 0.252(12) 1 calc PR A 2
H3DD H 0.3586 -0.0594 0.9424 0.060 Uiso 0.252(12) 1 calc PR A 2
O4 O 0.2863(2) -0.15539(12) 0.67715(17) 0.0428(7) Uani 1 1 d . . .
C4A C 0.2747(3) -0.15551(18) 0.5873(3) 0.0450(10) Uani 1 1 d . . .
H4AB H 0.3298 -0.1385 0.5647 0.054 Uiso 1 1 calc R . .
H4AA H 0.2166 -0.1361 0.5672 0.054 Uiso 1 1 calc R . .
C4B C 0.2674(3) -0.21355(19) 0.5604(3) 0.0514(12) Uani 1 1 d . . .
H4BB H 0.3284 -0.2261 0.5423 0.062 Uiso 1 1 calc R . .
H4BA H 0.2174 -0.2181 0.5146 0.062 Uiso 1 1 calc R . .
C4C C 0.2419(3) -0.24387(18) 0.6372(3) 0.0493(11) Uani 1 1 d . . .
H4CA H 0.1798 -0.2616 0.6266 0.059 Uiso 1 1 calc R . .
H4CB H 0.2906 -0.2708 0.6531 0.059 Uiso 1 1 calc R . .
C4D C 0.2382(3) -0.20255(17) 0.7051(3) 0.0401(10) Uani 1 1 d . . .
H4DA H 0.1716 -0.1943 0.7143 0.048 Uiso 1 1 calc R . .
H4DB H 0.2706 -0.2157 0.7573 0.048 Uiso 1 1 calc R . .
O5 O 0.3976(2) -0.04488(11) 0.72911(17) 0.0402(7) Uani 1 1 d . . .
C5A C 0.3946(4) 0.01082(16) 0.7505(3) 0.0463(11) Uani 1 1 d . . .
H5AB H 0.4423 0.0189 0.7968 0.056 Uiso 1 1 calc R . .
H5AA H 0.3311 0.0205 0.7668 0.056 Uiso 1 1 calc R . .
C5B C 0.4162(4) 0.04094(19) 0.6742(3) 0.0580(13) Uani 1 1 d . . .
H5BB H 0.4549 0.0726 0.6890 0.070 Uiso 1 1 calc R . .
H5BA H 0.3570 0.0520 0.6420 0.070 Uiso 1 1 calc R . .
C5C C 0.4729(3) 0.00076(19) 0.6241(3) 0.0510(12) Uani 1 1 d . . .
H5CA H 0.4397 -0.0058 0.5691 0.061 Uiso 1 1 calc R . .
H5CB H 0.5374 0.0142 0.6171 0.061 Uiso 1 1 calc R . .
C5D C 0.4774(3) -0.04953(17) 0.6761(3) 0.0447(10) Uani 1 1 d . . .
H5DA H 0.4698 -0.0812 0.6406 0.054 Uiso 1 1 calc R . .
H5DB H 0.5387 -0.0520 0.7101 0.054 Uiso 1 1 calc R . .

loop_
_atom_site_aniso_label
_atom_site_aniso_U_11
_atom_site_aniso_U_22
_atom_site_aniso_U_33
_atom_site_aniso_U_23
_atom_site_aniso_U_13
_atom_site_aniso_U_12
Fe1 0.0245(3) 0.0237(3) 0.0178(2) 0.00230(19) 0.00392(18) 0.0000(2)
C1 0.036(2) 0.0292(19) 0.0216(18) 0.0046(14) 0.0038(15) -0.0021(16)
C2 0.0289(18) 0.0260(18) 0.0197(16) 0.0033(14) 0.0049(14) 0.0020(15)
N1 0.0231(14) 0.0274(15) 0.0201(14) 0.0016(12) 0.0048(11) -0.0006(12)
C10 0.0280(18) 0.0233(17) 0.0191(16) 0.0002(13) 0.0013(13) -0.0033(14)
C11 0.0270(18) 0.033(2) 0.0218(17) 0.0051(14) 0.0047(14) -0.0030(15)
C12 0.0244(18) 0.040(2) 0.0260(18) 0.0015(15) 0.0082(14) -0.0004(16)
C13 0.0233(17) 0.0309(19) 0.0222(17) 0.0021(14) 0.0031(13) -0.0030(15)
C14 0.0183(16) 0.0306(19) 0.0265(18) 0.0023(14) 0.0059(13) -0.0034(14)
C15 0.0271(18) 0.034(2) 0.0253(18) 0.0001(15) 0.0051(14) -0.0013(15)
C16 0.0287(19) 0.0282(19) 0.032(2) -0.0011(15) 0.0060(15) 0.0028(15)
C17 0.0256(18) 0.0321(19) 0.0305(19) 0.0044(15) 0.0056(15) -0.0027(15)
C18 0.0316(19) 0.037(2) 0.0208(17) 0.0038(15) 0.0034(14) -0.0014(16)
C19 0.0252(18) 0.0296(19) 0.0245(18) 0.0010(14) 0.0042(14) -0.0042(15)
C151 0.059(3) 0.033(2) 0.032(2) -0.0039(17) -0.0005(19) 0.005(2)
C171 0.040(2) 0.038(2) 0.033(2) 0.0073(17) 0.0046(17) 0.0018(18)
C191 0.044(2) 0.037(2) 0.0234(19) 0.0003(15) 0.0028(16) 0.0014(17)
N2 0.0235(14) 0.0254(15) 0.0192(13) 0.0021(11) 0.0029(11) 0.0006(12)
C20 0.0293(18) 0.0231(17) 0.0181(16) -0.0007(13) 0.0044(13) 0.0005(14)
C21 0.0294(19) 0.0319(19) 0.0179(16) 0.0020(14) 0.0046(14) 0.0011(15)
C22 0.0260(18) 0.034(2) 0.0230(18) -0.0016(14) 0.0015(14) -0.0005(15)
C23 0.0246(17) 0.0257(18) 0.0217(17) -0.0008(14) 0.0035(13) 0.0011(14)
C24 0.0189(17) 0.0295(19) 0.0259(18) 0.0012(14) 0.0011(13) -0.0004(14)
C25 0.0250(18) 0.032(2) 0.0307(19) 0.0011(15) 0.0025(15) -0.0002(15)
C26 0.032(2) 0.031(2) 0.034(2) 0.0005(16) 0.0016(16) -0.0035(16)
C27 0.0263(19) 0.039(2) 0.033(2) 0.0084(17) 0.0017(15) -0.0036(16)
C28 0.0275(19) 0.039(2) 0.0240(18) 0.0039(15) 0.0063(14) -0.0008(16)
C29 0.0234(17) 0.0293(19) 0.0249(18) 0.0023(14) 0.0026(14) 0.0023(14)
C251 0.053(3) 0.032(2) 0.036(2) -0.0062(17) 0.0121(19) -0.0058(19)
C271 0.048(3) 0.044(3) 0.048(3) 0.009(2) 0.013(2) -0.008(2)
C291 0.034(2) 0.032(2) 0.0259(18) 0.0000(15) 0.0067(15) 0.0024(16)
N3 0.0296(15) 0.0259(15) 0.0190(14) 0.0003(11) 0.0042(12) 0.0011(12)
C30 0.0263(18) 0.0287(18) 0.0183(16) 0.0013(14) 0.0042(13) -0.0022(14)
C31 0.046(2) 0.0279(19) 0.0224(18) 0.0022(15) 0.0046(16) 0.0000(17)
C32 0.066(3) 0.027(2) 0.029(2) -0.0027(16) 0.0063(19) -0.0010(19)
C33 0.048(2) 0.029(2) 0.0230(18) -0.0008(15) 0.0047(16) -0.0003(17)
C34 0.044(2) 0.0204(17) 0.0216(18) -0.0039(14) 0.0046(15) 0.0018(16)
C35 0.041(2) 0.0262(19) 0.0249(18) -0.0045(14) 0.0030(16) -0.0030(16)
C36 0.040(2) 0.0288(19) 0.0264(19) -0.0046(15) 0.0102(16) -0.0038(16)
C37 0.046(2) 0.0246(19) 0.0259(18) -0.0014(15) 0.0049(16) 0.0015(16)
C38 0.039(2) 0.031(2) 0.0284(19) -0.0031(15) 0.0047(16) 0.0046(17)
C39 0.044(2) 0.0251(19) 0.0253(18) -0.0029(14) 0.0075(16) 0.0004(16)
C351 0.043(2) 0.047(2) 0.029(2) -0.0073(18) 0.0014(17) 0.0021(19)
C371 0.058(3) 0.045(2) 0.027(2) 0.0084(18) 0.0079(19) 0.010(2)
C391 0.046(2) 0.045(2) 0.031(2) -0.0054(17) 0.0118(18) -0.0075(19)
O1 0.0385(14) 0.0286(13) 0.0213(12) 0.0050(10) 0.0082(10) 0.0020(11)
C41 0.032(2) 0.027(2) 0.040(2) 0.0016(16) 0.0035(16) -0.0003(16)
C42 0.107(4) 0.043(3) 0.044(3) 0.014(2) 0.006(3) -0.009(3)
C43 0.062(3) 0.044(3) 0.034(2) 0.0149(19) -0.006(2) -0.007(2)
C44 0.073(3) 0.054(3) 0.025(2) 0.0111(19) 0.018(2) 0.016(2)
Li1 0.046(4) 0.037(4) 0.031(3) 0.003(3) 0.009(3) 0.006(3)
O2 0.0414(16) 0.0611(19) 0.0387(16) 0.0249(14) 0.0179(13) 0.0151(14)
C2A 0.043(2) 0.057(3) 0.042(2) 0.015(2) 0.0125(19) 0.002(2)
C2B 0.034(2) 0.063(3) 0.050(3) 0.006(2) 0.0069(19) 0.005(2)
C2C 0.056(3) 0.076(4) 0.044(3) 0.018(2) 0.003(2) 0.007(3)
C2D 0.069(3) 0.091(4) 0.041(3) 0.033(3) 0.023(2) 0.032(3)
O3 0.0502(17) 0.0327(14) 0.0283(14) 0.0034(11) 0.0085(12) 0.0016(12)
C3A 0.058(3) 0.035(2) 0.042(2) 0.0052(18) 0.015(2) -0.006(2)
C3B 0.095(4) 0.060(3) 0.043(3) 0.004(2) 0.027(3) -0.011(3)
C3C 0.079(6) 0.045(4) 0.032(3) 0.001(3) 0.009(3) -0.001(3)
C3CX 0.10(2) 0.037(10) 0.039(10) -0.009(8) 0.017(11) 0.008(11)
C3D 0.081(3) 0.032(2) 0.038(2) -0.0005(18) 0.010(2) 0.004(2)
O4 0.0457(17) 0.0463(17) 0.0371(15) -0.0085(13) 0.0081(13) -0.0056(14)
C4A 0.041(2) 0.053(3) 0.041(2) -0.005(2) 0.0033(18) 0.000(2)
C4B 0.050(3) 0.059(3) 0.046(3) -0.016(2) 0.009(2) -0.012(2)
C4C 0.053(3) 0.045(3) 0.050(3) -0.005(2) 0.009(2) 0.008(2)
C4D 0.033(2) 0.048(3) 0.039(2) -0.0015(19) 0.0014(17) 0.0012(18)
O5 0.0469(17) 0.0326(15) 0.0447(16) -0.0004(12) 0.0242(13) 0.0022(13)
C5A 0.061(3) 0.036(2) 0.043(2) -0.0035(19) 0.016(2) 0.008(2)
C5B 0.078(4) 0.042(3) 0.056(3) 0.009(2) 0.024(3) 0.005(2)
C5C 0.055(3) 0.059(3) 0.041(2) 0.012(2) 0.015(2) 0.013(2)
C5D 0.047(3) 0.043(2) 0.047(3) -0.0042(19) 0.023(2) 0.001(2)

loop_
_atom_type_symbol
_atom_type_description
_atom_type_scat_dispersion_real
_atom_type_scat_dispersion_imag
_atom_type_scat_source
C C 0.0033 0.0016 'International Tables Vol C Tables 4.2.6.8 and 6.1.1.4'
H H 0.0000 0.0000 'International Tables Vol C Tables 4.2.6.8 and 6.1.1.4'
N N 0.0061 0.0033 'International Tables Vol C Tables 4.2.6.8 and 6.1.1.4'
O O 0.0106 0.0060 'International Tables Vol C Tables 4.2.6.8 and 6.1.1.4'
Li Li -0.0003 0.0001 'International Tables Vol C Tables 4.2.6.8 and 6.1.1.4'
Fe Fe 0.3463 0.8444 'International Tables Vol C Tables 4.2.6.8 and 6.1.1.4'

loop_
_geom_angle_atom_site_label_1
_geom_angle_atom_site_label_2
_geom_angle_atom_site_label_3
_geom_angle
N3 Fe1 O1 137.58(11)
N3 Fe1 N2 95.37(11)
O1 Fe1 N2 112.32(11)
N3 Fe1 N1 95.39(11)
O1 Fe1 N1 113.17(11)
N2 Fe1 N1 93.93(11)
C1 C2 C30 108.8(3)
C1 C2 C20 109.2(3)
C30 C2 C20 110.1(3)
C1 C2 C10 108.6(3)
C30 C2 C10 110.9(3)
C20 C2 C10 109.3(3)
C10 N1 C13 107.5(3)
C10 N1 Fe1 110.2(2)
C13 N1 Fe1 142.3(2)
N1 C10 C11 109.3(3)
N1 C10 C2 120.5(3)
C11 C10 C2 130.2(3)
C10 C11 C12 107.0(3)
C13 C12 C11 107.2(3)
N1 C13 C12 109.0(3)
N1 C13 C14 122.5(3)
C12 C13 C14 128.4(3)
C15 C14 C19 118.2(3)
C15 C14 C13 119.8(3)
C19 C14 C13 121.9(3)
C16 C15 C14 119.1(3)
C16 C15 C151 118.4(3)
C14 C15 C151 122.5(3)
C17 C16 C15 123.0(3)
C16 C17 C18 116.8(3)
C16 C17 C171 121.4(3)
C18 C17 C171 121.7(3)
C17 C18 C19 122.7(3)
C18 C19 C14 120.1(3)
C18 C19 C191 118.9(3)
C14 C19 C191 121.0(3)
C20 N2 C23 107.3(3)
C20 N2 Fe1 110.8(2)
C23 N2 Fe1 141.8(2)
N2 C20 C21 109.8(3)
N2 C20 C2 119.6(3)
C21 C20 C2 130.5(3)
C20 C21 C22 107.0(3)
C23 C22 C21 107.1(3)
N2 C23 C22 108.9(3)
N2 C23 C24 122.1(3)
C22 C23 C24 129.0(3)
C25 C24 C29 118.1(3)
C25 C24 C23 120.8(3)
C29 C24 C23 121.1(3)
C26 C25 C24 120.2(3)
C26 C25 C251 118.3(3)
C24 C25 C251 121.5(3)
C27 C26 C25 122.3(4)
C28 C27 C26 117.0(3)
C28 C27 C271 120.6(4)
C26 C27 C271 122.3(4)
C27 C28 C29 123.0(3)
C28 C29 C24 119.4(3)
C28 C29 C291 118.4(3)
C24 C29 C291 122.0(3)
C33 N3 C30 106.6(3)
C33 N3 Fe1 142.4(2)
C30 N3 Fe1 110.9(2)
C31 C30 N3 110.2(3)
C31 C30 C2 130.2(3)
N3 C30 C2 119.7(3)
C30 C31 C32 106.4(3)
C33 C32 C31 107.1(3)
C32 C33 N3 109.7(3)
C32 C33 C34 130.7(3)
N3 C33 C34 119.4(3)
C35 C34 C39 119.2(3)
C35 C34 C33 122.0(3)
C39 C34 C33 118.8(3)
C34 C35 C36 119.5(3)
C34 C35 C351 121.4(3)
C36 C35 C351 119.1(3)
C37 C36 C35 122.1(3)
C36 C37 C38 117.8(3)
C36 C37 C371 121.6(4)
C38 C37 C371 120.5(4)
C39 C38 C37 121.5(4)
C38 C39 C34 119.7(3)
C38 C39 C391 120.0(4)
C34 C39 C391 120.3(3)
C44 O1 C41 109.4(3)
C44 O1 Fe1 127.2(2)
C41 O1 Fe1 123.3(2)
O1 C41 C42 106.1(3)
C41 C42 C43 105.0(4)
C44 C43 C42 104.0(4)
O1 C44 C43 106.0(3)
O4 Li1 O5 113.0(3)
O4 Li1 O3 112.2(3)
O5 Li1 O3 112.0(4)
O4 Li1 O2 109.5(4)
O5 Li1 O2 105.7(3)
O3 Li1 O2 103.9(3)
C2A O2 C2D 103.7(3)
C2A O2 Li1 125.3(3)
C2D O2 Li1 125.2(3)
O2 C2A C2B 105.7(3)
C2A C2B C2C 103.2(4)
C2D C2C C2B 105.5(4)
O2 C2D C2C 107.8(4)
C3D O3 C3A 109.0(3)
C3D O3 Li1 115.8(3)
C3A O3 Li1 135.1(3)
O3 C3A C3B 105.6(3)
C3CX C3B C3A 108.5(9)
C3CX C3B C3C 53.2(11)
C3A C3B C3C 101.6(4)
C3D C3C C3B 100.6(5)
C3B C3CX C3D 98.9(13)
O3 C3D C3C 106.1(4)
O3 C3D C3CX 97.0(7)
C3C C3D C3CX 46.5(8)
C4A O4 C4D 107.1(3)
C4A O4 Li1 123.6(3)
C4D O4 Li1 119.2(3)
O4 C4A C4B 106.7(4)
C4A C4B C4C 105.2(4)
C4D C4C C4B 105.8(4)
O4 C4D C4C 106.7(3)
C5A O5 C5D 104.8(3)
C5A O5 Li1 120.1(3)
C5D O5 Li1 132.3(3)
O5 C5A C5B 106.3(3)
C5A C5B C5C 104.4(4)
C5D C5C C5B 104.6(3)
O5 C5D C5C 105.0(3)

loop_
_geom_bond_atom_site_label_1
_geom_bond_atom_site_label_2
_geom_bond_distance
Fe1 N3 2.005(3)
Fe1 O1 2.023(2)
Fe1 N2 2.028(3)
Fe1 N1 2.033(3)
C1 C2 1.531(4)
C2 C30 1.536(5)
C2 C20 1.537(5)
C2 C10 1.541(5)
N1 C10 1.371(4)
N1 C13 1.377(4)
C10 C11 1.389(5)
C11 C12 1.400(5)
C12 C13 1.387(5)
C13 C14 1.490(5)
C14 C15 1.417(5)
C14 C19 1.417(5)
C15 C16 1.407(5)
C15 C151 1.502(5)
C16 C17 1.391(5)
C17 C18 1.391(5)
C17 C171 1.509(5)
C18 C19 1.393(5)
C19 C191 1.507(5)
N2 C20 1.379(4)
N2 C23 1.384(4)
C20 C21 1.380(5)
C21 C22 1.412(5)
C22 C23 1.395(5)
C23 C24 1.484(5)
C24 C25 1.405(5)
C24 C29 1.420(5)
C25 C26 1.401(5)
C25 C251 1.504(5)
C26 C27 1.389(5)
C27 C28 1.386(5)
C27 C271 1.508(5)
C28 C29 1.395(5)
C29 C291 1.511(5)
N3 C33 1.377(4)
N3 C30 1.385(4)
C30 C31 1.371(5)
C31 C32 1.421(5)
C32 C33 1.377(5)
C33 C34 1.494(5)
C34 C35 1.397(5)
C34 C39 1.409(5)
C35 C36 1.404(5)
C35 C351 1.514(5)
C36 C37 1.384(5)
C37 C38 1.400(5)
C37 C371 1.514(5)
C38 C39 1.398(5)
C39 C391 1.509(5)
O1 C44 1.448(4)
O1 C41 1.464(4)
C41 C42 1.492(6)
C42 C43 1.513(6)
C43 C44 1.483(6)
Li1 O4 1.928(7)
Li1 O5 1.940(7)
Li1 O3 1.958(7)
Li1 O2 1.963(7)
O2 C2A 1.441(5)
O2 C2D 1.442(5)
C2A C2B 1.500(6)
C2B C2C 1.532(6)
C2C C2D 1.453(7)
O3 C3D 1.441(5)
O3 C3A 1.443(5)
C3A C3B 1.513(6)
C3B C3CX 1.337(19)
C3B C3C 1.528(8)
C3C C3D 1.513(7)
C3CX C3D 1.72(2)
O4 C4A 1.431(5)
O4 C4D 1.439(5)
C4A C4B 1.506(6)
C4B C4C 1.508(6)
C4C C4D 1.498(6)
O5 C5A 1.427(5)
O5 C5D 1.455(4)
C5A C5B 1.483(6)
C5B C5C 1.538(6)
C5C C5D 1.499(6)

loop_
_geom_torsion_atom_site_label_1
_geom_torsion_atom_site_label_2
_geom_torsion_atom_site_label_3
_geom_torsion_atom_site_label_4
_geom_torsion
N3 Fe1 N1 C10 46.2(2)
O1 Fe1 N1 C10 -165.9(2)
N2 Fe1 N1 C10 -49.6(2)
N3 Fe1 N1 C13 -135.4(4)
O1 Fe1 N1 C13 12.5(4)
N2 Fe1 N1 C13 128.8(4)
C13 N1 C10 C11 0.7(4)
Fe1 N1 C10 C11 179.6(2)
C13 N1 C10 C2 -176.7(3)
Fe1 N1 C10 C2 2.2(4)
C1 C2 C10 N1 179.1(3)
C30 C2 C10 N1 -61.5(4)
C20 C2 C10 N1 60.0(4)
C1 C2 C10 C11 2.2(5)
C30 C2 C10 C11 121.7(4)
C20 C2 C10 C11 -116.8(4)
N1 C10 C11 C12 -0.9(4)
C2 C10 C11 C12 176.2(3)
C10 C11 C12 C13 0.8(4)
C10 N1 C13 C12 -0.2(4)
Fe1 N1 C13 C12 -178.6(3)
C10 N1 C13 C14 176.9(3)
Fe1 N1 C13 C14 -1.5(6)
C11 C12 C13 N1 -0.4(4)
C11 C12 C13 C14 -177.3(3)
N1 C13 C14 C15 -122.9(4)
C12 C13 C14 C15 53.6(5)
N1 C13 C14 C19 56.9(5)
C12 C13 C14 C19 -126.6(4)
C19 C14 C15 C16 2.0(5)
C13 C14 C15 C16 -178.2(3)
C19 C14 C15 C151 -176.6(3)
C13 C14 C15 C151 3.2(5)
C14 C15 C16 C17 -1.3(5)
C151 C15 C16 C17 177.4(4)
C15 C16 C17 C18 0.0(5)
C15 C16 C17 C171 180.0(3)
C16 C17 C18 C19 0.5(5)
C171 C17 C18 C19 -179.5(3)
C17 C18 C19 C14 0.3(5)
C17 C18 C19 C191 177.9(3)
C15 C14 C19 C18 -1.6(5)
C13 C14 C19 C18 178.6(3)
C15 C14 C19 C191 -179.1(3)
C13 C14 C19 C191 1.1(5)
N3 Fe1 N2 C20 -48.2(2)
O1 Fe1 N2 C20 164.7(2)
N1 Fe1 N2 C20 47.6(2)
N3 Fe1 N2 C23 138.4(4)
O1 Fe1 N2 C23 -8.8(4)
N1 Fe1 N2 C23 -125.8(4)
C23 N2 C20 C21 -0.2(4)
Fe1 N2 C20 C21 -176.0(2)
C23 N2 C20 C2 177.3(3)
Fe1 N2 C20 C2 1.6(4)
C1 C2 C20 N2 179.0(3)
C30 C2 C20 N2 59.6(4)
C10 C2 C20 N2 -62.3(4)
C1 C2 C20 C21 -4.0(5)
C30 C2 C20 C21 -123.4(4)
C10 C2 C20 C21 114.7(4)
N2 C20 C21 C22 0.6(4)
C2 C20 C21 C22 -176.7(3)
C20 C21 C22 C23 -0.7(4)
C20 N2 C23 C22 -0.2(4)
Fe1 N2 C23 C22 173.4(3)
C20 N2 C23 C24 180.0(3)
Fe1 N2 C23 C24 -6.4(6)
C21 C22 C23 N2 0.5(4)
C21 C22 C23 C24 -179.6(3)
N2 C23 C24 C25 126.6(4)
C22 C23 C24 C25 -53.2(5)
N2 C23 C24 C29 -54.4(5)
C22 C23 C24 C29 125.8(4)
C29 C24 C25 C26 -1.9(5)
C23 C24 C25 C26 177.1(3)
C29 C24 C25 C251 178.8(3)
C23 C24 C25 C251 -2.1(5)
C24 C25 C26 C27 0.9(6)
C251 C25 C26 C27 -179.9(4)
C25 C26 C27 C28 1.0(6)
C25 C26 C27 C271 -175.8(4)
C26 C27 C28 C29 -1.7(5)
C271 C27 C28 C29 175.1(4)
C27 C28 C29 C24 0.6(5)
C27 C28 C29 C291 -175.7(3)
C25 C24 C29 C28 1.2(5)
C23 C24 C29 C28 -177.8(3)
C25 C24 C29 C291 177.4(3)
C23 C24 C29 C291 -1.6(5)
O1 Fe1 N3 C33 2.1(5)
N2 Fe1 N3 C33 -129.8(4)
N1 Fe1 N3 C33 135.7(4)
O1 Fe1 N3 C30 177.3(2)
N2 Fe1 N3 C30 45.4(2)
N1 Fe1 N3 C30 -49.1(2)
C33 N3 C30 C31 0.3(4)
Fe1 N3 C30 C31 -176.7(2)
C33 N3 C30 C2 -179.8(3)
Fe1 N3 C30 C2 3.3(4)
C1 C2 C30 C31 -2.9(5)
C20 C2 C30 C31 116.7(4)
C10 C2 C30 C31 -122.3(4)
C1 C2 C30 N3 177.1(3)
C20 C2 C30 N3 -63.2(4)
C10 C2 C30 N3 57.8(4)
N3 C30 C31 C32 -0.1(4)
C2 C30 C31 C32 179.9(4)
C30 C31 C32 C33 0.0(5)
C31 C32 C33 N3 0.2(5)
C31 C32 C33 C34 -174.8(4)
C30 N3 C33 C32 -0.3(4)
Fe1 N3 C33 C32 175.0(3)
C30 N3 C33 C34 175.3(3)
Fe1 N3 C33 C34 -9.3(6)
C32 C33 C34 C35 -91.8(6)
N3 C33 C34 C35 93.6(4)
C32 C33 C34 C39 90.1(5)
N3 C33 C34 C39 -84.5(4)
C39 C34 C35 C36 3.5(5)
C33 C34 C35 C36 -174.7(3)
C39 C34 C35 C351 -175.0(3)
C33 C34 C35 C351 6.8(5)
C34 C35 C36 C37 -0.7(5)
C351 C35 C36 C37 177.8(3)
C35 C36 C37 C38 -2.6(5)
C35 C36 C37 C371 177.0(3)
C36 C37 C38 C39 3.4(5)
C371 C37 C38 C39 -176.3(3)
C37 C38 C39 C34 -0.7(5)
C37 C38 C39 C391 -179.9(3)
C35 C34 C39 C38 -2.8(5)
C33 C34 C39 C38 175.4(3)
C35 C34 C39 C391 176.5(3)
C33 C34 C39 C391 -5.4(5)
N3 Fe1 O1 C44 -5.7(4)
N2 Fe1 O1 C44 121.1(3)
N1 Fe1 O1 C44 -134.1(3)
N3 Fe1 O1 C41 178.8(2)
N2 Fe1 O1 C41 -54.4(3)
N1 Fe1 O1 C41 50.5(3)
C44 O1 C41 C42 -1.1(5)
Fe1 O1 C41 C42 175.1(3)
O1 C41 C42 C43 19.3(5)
C41 C42 C43 C44 -30.0(5)
C41 O1 C44 C43 -18.1(5)
Fe1 O1 C44 C43 165.9(3)
C42 C43 C44 O1 29.5(5)
O4 Li1 O2 C2A 89.7(5)
O5 Li1 O2 C2A -148.4(4)
O3 Li1 O2 C2A -30.3(5)
O4 Li1 O2 C2D -59.1(6)
O5 Li1 O2 C2D 62.8(5)
O3 Li1 O2 C2D -179.1(4)
C2D O2 C2A C2B -37.8(5)
Li1 O2 C2A C2B 168.1(4)
O2 C2A C2B C2C 26.6(5)
C2A C2B C2C C2D -5.6(6)
C2A O2 C2D C2C 34.6(6)
Li1 O2 C2D C2C -171.3(4)
C2B C2C C2D O2 -17.5(6)
O4 Li1 O3 C3D 169.4(4)
O5 Li1 O3 C3D 41.2(5)
O2 Li1 O3 C3D -72.4(4)
O4 Li1 O3 C3A -5.8(6)
O5 Li1 O3 C3A -134.1(4)
O2 Li1 O3 C3A 112.3(4)
C3D O3 C3A C3B 12.6(5)
Li1 O3 C3A C3B -172.0(4)
O3 C3A C3B C3CX 21.3(14)
O3 C3A C3B C3C -33.5(6)
C3CX C3B C3C C3D -64.0(10)
C3A C3B C3C C3D 40.5(6)
C3A C3B C3CX C3D -39.1(14)
C3C C3B C3CX C3D 51.7(9)
C3A O3 C3D C3C 14.0(5)
Li1 O3 C3D C3C -162.5(4)
C3A O3 C3D C3CX -32.7(9)
Li1 O3 C3D C3CX 150.9(9)
C3B C3C C3D O3 -34.1(6)
C3B C3C C3D C3CX 50.2(9)
C3B C3CX C3D O3 44.6(14)
C3B C3CX C3D C3C -60.9(12)
O5 Li1 O4 C4A -65.6(5)
O3 Li1 O4 C4A 166.7(3)
O2 Li1 O4 C4A 51.9(5)
O5 Li1 O4 C4D 153.5(3)
O3 Li1 O4 C4D 25.8(5)
O2 Li1 O4 C4D -89.0(4)
C4D O4 C4A C4B -29.3(4)
Li1 O4 C4A C4B -174.1(4)
O4 C4A C4B C4C 18.5(5)
C4A C4B C4C C4D -1.4(5)
C4A O4 C4D C4C 28.4(4)
Li1 O4 C4D C4C 175.1(3)
C4B C4C C4D O4 -16.1(5)
O4 Li1 O5 C5A 159.3(3)
O3 Li1 O5 C5A -72.8(5)
O2 Li1 O5 C5A 39.7(5)
O4 Li1 O5 C5D 1.4(6)
O3 Li1 O5 C5D 129.2(4)
O2 Li1 O5 C5D -118.2(4)
C5D O5 C5A C5B 38.3(5)
Li1 O5 C5A C5B -124.9(4)
O5 C5A C5B C5C -23.7(5)
C5A C5B C5C C5D 0.8(5)
C5A O5 C5D C5C -37.3(4)
Li1 O5 C5D C5C 123.1(4)
C5B C5C C5D O5 21.7(5)
